data_1568947
loop_
_publ_author_name
'Milosavljevic, Aleksa'
'Holt, Connor'
'Frontier, Alison J.'

_publ_section_title
;
 Nitrogen-interrupted <i>halo</i>-Prins/<i>halo</i>-Nazarov fragment
 coupling cascade for the synthesis of indolines.
;
_journal_issue 20
_journal_name_full 'Chemical science'
_journal_page_first 5431
_journal_page_last 5437
_journal_paper_doi 10.1039/d3sc00986f
_journal_volume 14
_journal_year 2023
_chemical_formula_moiety 'C21 H22 I N O3 S'
_chemical_formula_sum 'C21 H22 I N O3 S'
_chemical_formula_weight 495.35
_space_group_crystal_system triclinic
_space_group_IT_number 2
_space_group_name_Hall '-P 1'
_space_group_name_H-M_alt 'P -1'
_atom_sites_solution_hydrogens geom
_atom_sites_solution_primary dual
_atom_sites_solution_secondary difmap
_audit_creation_date 2022-11-26
_audit_creation_method
;
Olex2 1.5
(compiled 2022.04.07 svn.rca3783a0 for OlexSys, GUI svn.r6498)
;
_audit_update_record
;
2023-02-07 deposited with the CCDC.	2023-04-21 downloaded from the CCDC.
;
_cell_angle_alpha 77.386(3)
_cell_angle_beta 82.198(3)
_cell_angle_gamma 89.881(2)
_cell_formula_units_Z 4
_cell_length_a 10.9449(2)
_cell_length_b 13.1560(5)
_cell_length_c 14.6317(6)
_cell_measurement_reflns_used 17099
_cell_measurement_temperature 100.00(10)
_cell_measurement_theta_max 79.0350
_cell_measurement_theta_min 3.4510
_cell_volume 2036.12(12)
_computing_cell_refinement 'CrysAlisPro 1.171.42.72a (Rigaku OD, 2022)'
_computing_data_collection 'CrysAlisPro 1.171.42.72a (Rigaku OD, 2022)'
_computing_data_reduction 'CrysAlisPro 1.171.42.72a (Rigaku OD, 2022)'
_computing_molecular_graphics 'Olex2 1.5 (Dolomanov et al., 2009)'
_computing_publication_material 'Olex2 1.5 (Dolomanov et al., 2009)'
_computing_structure_refinement 'SHELXL 2019/2 (Sheldrick, 2015b)'
_computing_structure_solution 'SHELXT 2018/2 (Sheldrick, 2015a)'
_diffrn_ambient_environment N~2~
_diffrn_ambient_temperature 100.00(10)
_diffrn_detector 'Hybrid Pixel Array Detector'
_diffrn_detector_area_resol_mean 10.0000
_diffrn_detector_type HyPix
_diffrn_measured_fraction_theta_full 0.999
_diffrn_measured_fraction_theta_max 0.972
_diffrn_measurement_details
;
List of Runs (angles in degrees, time in seconds):

  # Type    Start    End  Width  t~exp~   \w     \q     \k     \f   Frames
#--------------------------------------------------------------------------
  1  \w   -119.00 -31.00   0.50    1.92    --  -47.31 -62.00-162.00  176
  2  \w    -64.00  25.00   0.50    1.92    --  -47.31  62.00 -24.00  178
  3  \w    -24.00  64.00   0.50    1.92    --   47.31 -62.00-162.00  176
  4  \w     31.00 120.00   0.50    1.92    --   47.31  62.00 -24.00  178
  5  \w    -86.00 -13.00   0.50    1.92    --  -47.31 125.00-120.00  146
  6  \w    -14.00  28.00   0.50    1.92    --  -47.31  19.00-120.00   84
  7  \w    -38.00  26.00   0.50    1.92    --  -47.31  38.00 -60.00  128
  8  \w    -27.00  18.00   0.50    1.92    --   47.31 -19.00 -90.00   90
  9  \w    -27.00  18.00   0.50    1.92    --   47.31 -19.00  30.00   90
 10  \w     -1.00  80.00   0.50    1.92    --   47.31 -99.00 -60.00  162
 11  \w     34.00  93.00   0.50    1.92    --   47.31-125.00-150.00  118
 12  \w     33.00 120.00   0.50    1.92    --   47.31  57.00 -90.00  174
 13  \w     25.00 105.00   0.50    1.92    --   47.31  77.00 150.00  160
 14  \w     25.00 120.00   0.50    1.92    --   47.31  77.00  60.00  190
 15  \w    -74.00 -19.00   0.50    7.66    --  -91.75  62.00 -24.00  110
 16  \w   -163.00 -75.00   0.50    7.66    --  -91.75 -62.00-162.00  176
 17  \w    -47.00 -20.00   0.50    7.66    --  -91.75  45.00-180.00   54
 18  \w    -85.00 -22.00   0.50    7.66    --  -91.75 125.00 -90.00  126
 19  \w    -72.00 -19.00   0.50    7.66    --  -91.75  61.00 150.00  106
 20  \w    -47.00 -20.00   0.50    7.66    --  -91.75  45.00  90.00   54
 21  \w    -47.00 -20.00   0.50    7.66    --  -91.75  45.00 -30.00   54
 22  \w     97.00 178.00   0.50    7.66    --  113.25  62.00 -24.00  162
 23  \w     42.00  78.00   0.50    7.66    --  113.25 -62.00-162.00   72
 24  \w     42.00 106.00   0.50    7.66    --  113.25 -94.00-120.00  128
 25  \w    101.00 178.00   0.50    7.66    --  113.25  30.00 -60.00  154
 26  \w     42.00 106.00   0.50    7.66    --  113.25 -94.00-150.00  128
 27  \w    100.00 178.00   0.50    7.66    --  113.25  15.00  60.00  156
 28  \w     42.00 106.00   0.50    7.66    --  113.25 -94.00 -30.00  128
 29  \w     42.00 106.00   0.50    7.66    --  113.25 -94.00 120.00  128
 30  \w     42.00  76.00   0.50    7.66    --  113.25 -61.00 -30.00   68
 31  \w     42.00 106.00   0.50    7.66    --  113.25 -94.00-180.00  128
 32  \w     42.00 106.00   0.50    7.66    --  113.25 -94.00 -60.00  128
 33  \w     97.00 178.00   0.50    7.66    --  113.25  61.00-150.00  162
 34  \w     42.00  76.00   0.50    7.66    --  113.25 -61.00  90.00   68
 35  \w    101.00 178.00   0.50    7.66    --  113.25  30.00 120.00  154
 36  \w    101.00 178.00   0.50    7.66    --  113.25  45.00-180.00  154
 37  \w     42.00 106.00   0.50    7.66    --  113.25 -94.00  60.00  128
 38  \w    101.00 178.00   0.50    7.66    --  113.25  45.00   0.00  154
 39  \w     42.00  76.00   0.50    7.66    --  113.25 -61.00   0.00   68
 40  \w     42.00 106.00   0.50    7.66    --  113.25 -94.00  90.00  128
 41  \w     42.00 106.00   0.50    7.66    --  113.25 -94.00 -90.00  128
 42  \w    101.00 178.00   0.50    7.66    --  113.25  45.00  60.00  154
 43  \w     44.00 111.00   0.50    7.66    --  113.25-125.00-180.00  134
 44  \w     43.00 106.00   0.50    7.66    --  113.25-102.00 170.18  126
 45  \w     42.00 106.00   0.50    7.66    --  113.25 -94.00  30.00  128
 46  \w     97.00 178.00   0.50    7.66    --  113.25  61.00-120.00  162
;
_diffrn_measurement_device 'four-circle diffractometer'
_diffrn_measurement_device_type 'XtaLAB Synergy, Dualflex, HyPix'
_diffrn_measurement_method '\w scans'
_diffrn_orient_matrix_type 'CrysAlisPro convention (1999,Acta A55,543-557)'
_diffrn_orient_matrix_UB_11 0.1378929000
_diffrn_orient_matrix_UB_12 -0.0208452000
_diffrn_orient_matrix_UB_13 0.0043858000
_diffrn_orient_matrix_UB_21 -0.0020313000
_diffrn_orient_matrix_UB_22 0.0610038000
_diffrn_orient_matrix_UB_23 0.0788156000
_diffrn_orient_matrix_UB_31 -0.0344727000
_diffrn_orient_matrix_UB_32 -0.1012476000
_diffrn_orient_matrix_UB_33 0.0750782000
_diffrn_radiation_monochromator mirror
_diffrn_radiation_probe x-ray
_diffrn_radiation_type 'Cu K\a'
_diffrn_radiation_wavelength 1.54184
_diffrn_reflns_av_R_equivalents 0.075
_diffrn_reflns_av_unetI/netI 0.0348
_diffrn_reflns_Laue_measured_fraction_full 0.999
_diffrn_reflns_Laue_measured_fraction_max 0.972
_diffrn_reflns_limit_h_max 13
_diffrn_reflns_limit_h_min -13
_diffrn_reflns_limit_k_max 15
_diffrn_reflns_limit_k_min -16
_diffrn_reflns_limit_l_max 18
_diffrn_reflns_limit_l_min -18
_diffrn_reflns_number 60921
_diffrn_reflns_point_group_measured_fraction_full 0.999
_diffrn_reflns_point_group_measured_fraction_max 0.972
_diffrn_reflns_theta_full 67.684
_diffrn_reflns_theta_max 80.720
_diffrn_reflns_theta_min 3.444
_diffrn_source 'micro-focus sealed X-ray tube'
_diffrn_source_type 'PhotonJet (Cu) X-ray Source'
_exptl_absorpt_coefficient_mu 13.488
_exptl_absorpt_correction_T_max 1.00000
_exptl_absorpt_correction_T_min 0.59652
_exptl_absorpt_correction_type multi-scan
_exptl_absorpt_process_details
;
CrysAlisPro 1.171.42.72a (Rigaku Oxford Diffraction, 2022)
Empirical absorption correction using spherical harmonics,
implemented in SCALE3 ABSPACK scaling algorithm.
;
_exptl_crystal_colour colourless
_exptl_crystal_colour_primary colourless
_exptl_crystal_density_diffrn 1.616
_exptl_crystal_description needle
_exptl_crystal_F_000 992
_exptl_crystal_size_max 0.106
_exptl_crystal_size_mid 0.026
_exptl_crystal_size_min 0.019
_refine_diff_density_max 2.278
_refine_diff_density_min -1.940
_refine_diff_density_rms 0.172
_refine_ls_extinction_method none
_refine_ls_goodness_of_fit_ref 1.059
_refine_ls_hydrogen_treatment constr
_refine_ls_matrix_type full
_refine_ls_number_parameters 492
_refine_ls_number_reflns 13917
_refine_ls_number_restraints 0
_refine_ls_restrained_S_all 1.059
_refine_ls_R_factor_all 0.0819
_refine_ls_R_factor_gt 0.0655
_refine_ls_shift/su_max 0.001
_refine_ls_shift/su_mean 0.000
_refine_ls_structure_factor_coef Fsqd
_refine_ls_weighting_details 'w=1/[\s^2^(Fo^2^)+(0.1270P)^2^+3.1279P] where P=(Fo^2^+2Fc^2^)/3'
_refine_ls_weighting_scheme calc
_refine_ls_wR_factor_gt 0.1814
_refine_ls_wR_factor_ref 0.1963
_reflns_Friedel_coverage 0.000
_reflns_number_gt 10953
_reflns_number_total 13917
_reflns_threshold_expression 'I > 2\s(I)'
_cod_data_source_file d3sc00986f2.cif
_cod_data_source_block froam04
_cod_depositor_comments 'Adding full bibliography for 1568947--1568949.cif.'
_cod_database_code 1568947
_shelx_shelxl_version_number 2019/2
_shelx_space_group_comment
;
The symmetry employed for this shelxl refinement is uniquely defined
by the following loop, which should always be used as a source of
symmetry information in preference to the above space-group names.
They are only intended as comments.
;
_shelx_estimated_absorpt_t_max 0.784
_shelx_estimated_absorpt_t_min 0.329
_olex2_refinement_description
;
1. Twinned data refinement
 Scales: 0.7586(10)
 0.2414(10)
2. Fixed Uiso
 At 1.2 times of:
  All C(H) groups, All C(H,H) groups
 At 1.5 times of:
  All C(H,H,H) groups, All O(H) groups
3.a Ternary CH refined with riding coordinates:
 C22(H22), C25(H25), C26(H26), C3(H3), C4(H4), C5(H5)
3.b Secondary CH2 refined with riding coordinates:
 C39(H39A,H39B), C40(H40A,H40B), C41(H41A,H41B), C18(H18A,H18B), C19(H19A,
 H19B), C20(H20A,H20B)
3.c Aromatic/amide H refined with riding coordinates:
 C28(H28), C29(H29), C30(H30), C31(H31), C32(H32), C35(H35), C36(H36),
 C37(H37), C38(H38), C7(H7), C8(H8), C9(H9), C10(H10), C11(H11), C14(H14),
 C15(H15), C16(H16), C17(H17)
3.d Idealised Me refined as rotating group:
 C42(H42A,H42C,H42B), C21(H21A,H21B,H21C)
3.e Idealised tetrahedral OH refined as rotating group:
 O4(H4A), O1(H1)
;
_olex2_submission_original_sample_id froam04
_olex2_submission_special_instructions 'No special instructions were received'
_oxdiff_exptl_absorpt_empirical_details
;
Empirical correction (ABSPACK) includes:
- Absorption correction using spherical harmonics
- Frame scaling
;
_oxdiff_exptl_absorpt_empirical_full_max 1.580
_oxdiff_exptl_absorpt_empirical_full_min 0.705

loop_
_space_group_symop_operation_xyz
'x, y, z'
'-x, -y, -z'

loop_
_atom_site_label
_atom_site_type_symbol
_atom_site_fract_x
_atom_site_fract_y
_atom_site_fract_z
_atom_site_U_iso_or_equiv
_atom_site_adp_type
_atom_site_occupancy
_atom_site_site_symmetry_order
_atom_site_calc_flag
_atom_site_refinement_flags_posn
_atom_site_refinement_flags_adp
_atom_site_refinement_flags_occupancy
_atom_site_disorder_assembly
_atom_site_disorder_group
I2 I 0.90232(5) 0.46645(4) 0.40073(4) 0.03896(16) Uani 1 1 d . . . . .
S2 S 0.95020(15) 0.13106(14) 0.40654(13) 0.0284(3) Uani 1 1 d . . . . .
N2 N 0.9126(5) 0.2315(5) 0.3269(4) 0.0292(12) Uani 1 1 d . . . . .
O4 O 0.6673(6) 0.5525(5) 0.0294(5) 0.0461(14) Uani 1 1 d . . . . .
H4A H 0.656626 0.504249 0.001700 0.069 Uiso 1 1 calc R U . . .
O5 O 1.0764(5) 0.1103(4) 0.3759(4) 0.0339(11) Uani 1 1 d . . . . .
O6 O 0.9203(5) 0.1573(5) 0.4962(4) 0.0377(12) Uani 1 1 d . . . . .
C22 C 0.7870(6) 0.2758(6) 0.3450(6) 0.0280(14) Uani 1 1 d . . . . .
H22 H 0.743216 0.243689 0.409425 0.034 Uiso 1 1 calc R U . . .
C23 C 0.7924(6) 0.3922(6) 0.3268(5) 0.0288(14) Uani 1 1 d . . . . .
C24 C 0.7243(6) 0.4415(6) 0.2624(6) 0.0306(15) Uani 1 1 d . . . . .
C25 C 0.6515(6) 0.3625(5) 0.2277(6) 0.0302(15) Uani 1 1 d . . . . .
H25 H 0.665265 0.378749 0.157039 0.036 Uiso 1 1 calc R U . . .
C26 C 0.7141(6) 0.2584(5) 0.2651(5) 0.0276(14) Uani 1 1 d . . . . .
H26 H 0.653080 0.198756 0.287496 0.033 Uiso 1 1 calc R U . . .
C27 C 0.5147(6) 0.3623(6) 0.2613(6) 0.0326(16) Uani 1 1 d . . . . .
C28 C 0.4679(8) 0.3745(7) 0.3511(7) 0.0438(19) Uani 1 1 d . . . . .
H28 H 0.522769 0.383806 0.393905 0.053 Uiso 1 1 calc R U . . .
C29 C 0.3397(9) 0.3731(7) 0.3792(8) 0.053(3) Uani 1 1 d . . . . .
H29 H 0.307366 0.382301 0.440388 0.064 Uiso 1 1 calc R U . . .
C30 C 0.2604(9) 0.3581(7) 0.3156(10) 0.056(3) Uani 1 1 d . . . . .
H30 H 0.173722 0.355797 0.334217 0.067 Uiso 1 1 calc R U . . .
C31 C 0.3062(8) 0.3468(7) 0.2273(9) 0.052(3) Uani 1 1 d . . . . .
H31 H 0.251600 0.337587 0.184364 0.063 Uiso 1 1 calc R U . . .
C32 C 0.4326(8) 0.3487(6) 0.2001(7) 0.0412(19) Uani 1 1 d . . . . .
H32 H 0.463702 0.340506 0.138364 0.049 Uiso 1 1 calc R U . . .
C33 C 0.9278(6) 0.2218(5) 0.2305(5) 0.0273(14) Uani 1 1 d . . . . .
C34 C 0.8173(6) 0.2366(5) 0.1924(5) 0.0284(14) Uani 1 1 d . . . . .
C35 C 0.8158(7) 0.2340(6) 0.0991(5) 0.0330(15) Uani 1 1 d . . . . .
H35 H 0.741148 0.244216 0.072312 0.040 Uiso 1 1 calc R U . . .
C36 C 0.9251(8) 0.2162(6) 0.0439(6) 0.0377(17) Uani 1 1 d . . . . .
H36 H 0.924752 0.213462 -0.020386 0.045 Uiso 1 1 calc R U . . .
C37 C 1.0341(8) 0.2024(6) 0.0834(6) 0.0364(16) Uani 1 1 d . . . . .
H37 H 1.108047 0.191722 0.044959 0.044 Uiso 1 1 calc R U . . .
C38 C 1.0376(6) 0.2039(5) 0.1764(5) 0.0297(14) Uani 1 1 d . . . . .
H38 H 1.112228 0.193036 0.203157 0.036 Uiso 1 1 calc R U . . .
C39 C 0.7107(7) 0.5562(6) 0.2258(6) 0.0370(17) Uani 1 1 d . . . . .
H39A H 0.726991 0.593381 0.275086 0.044 Uiso 1 1 calc R U . . .
H39B H 0.624359 0.568991 0.214229 0.044 Uiso 1 1 calc R U . . .
C40 C 0.7980(8) 0.6021(6) 0.1336(7) 0.0423(19) Uani 1 1 d . . . . .
H40A H 0.780049 0.676729 0.112971 0.051 Uiso 1 1 calc R U . . .
H40B H 0.883899 0.598088 0.148008 0.051 Uiso 1 1 calc R U . . .
C41 C 0.7902(8) 0.5503(7) 0.0523(7) 0.0434(19) Uani 1 1 d . . . . .
H41A H 0.847256 0.586752 -0.003654 0.052 Uiso 1 1 calc R U . . .
H41B H 0.815863 0.477139 0.069369 0.052 Uiso 1 1 calc R U . . .
C42 C 0.8565(7) 0.0250(6) 0.3988(6) 0.0360(17) Uani 1 1 d . . . . .
H42A H 0.866008 0.017031 0.333185 0.054 Uiso 1 1 calc R U . . .
H42C H 0.770060 0.038052 0.419370 0.054 Uiso 1 1 calc R U . . .
H42B H 0.881565 -0.038809 0.439508 0.054 Uiso 1 1 calc R U . . .
I1 I 0.40002(5) 0.67524(4) 0.38959(4) 0.03700(16) Uani 1 1 d . . . . .
S1 S 0.45693(15) 0.98936(13) 0.37789(13) 0.0279(3) Uani 1 1 d . . . . .
O1 O 0.4228(6) 0.6086(5) 0.0426(5) 0.0464(15) Uani 1 1 d . . . . .
H1 H 0.498579 0.596975 0.038499 0.070 Uiso 1 1 calc R U . . .
N1 N 0.4043(5) 0.9435(5) 0.2945(5) 0.0294(12) Uani 1 1 d . . . . .
C1 C 0.2105(6) 0.7495(6) 0.2562(5) 0.0312(15) Uani 1 1 d . . . . .
O2 O 0.5839(4) 1.0175(4) 0.3449(4) 0.0317(11) Uani 1 1 d . . . . .
C2 C 0.2850(6) 0.7769(5) 0.3117(5) 0.0286(14) Uani 1 1 d . . . . .
O3 O 0.4245(5) 0.9125(4) 0.4632(4) 0.0332(11) Uani 1 1 d . . . . .
C3 C 0.2807(7) 0.8885(6) 0.3167(5) 0.0294(15) Uani 1 1 d . . . . .
H3 H 0.237044 0.896937 0.379061 0.035 Uiso 1 1 calc R U . . .
C4 C 0.2077(6) 0.9372(5) 0.2355(5) 0.0282(14) Uani 1 1 d . . . . .
H4 H 0.143401 0.984022 0.257443 0.034 Uiso 1 1 calc R U . . .
C5 C 0.1459(6) 0.8446(6) 0.2060(6) 0.0294(14) Uani 1 1 d . . . . .
H5 H 0.168244 0.852287 0.136184 0.035 Uiso 1 1 calc R U . . .
C6 C 0.0069(6) 0.8403(6) 0.2289(6) 0.0311(15) Uani 1 1 d . . . . .
C7 C -0.0529(7) 0.7850(6) 0.3156(7) 0.0397(19) Uani 1 1 d . . . . .
H7 H -0.006527 0.747198 0.361633 0.048 Uiso 1 1 calc R U . . .
C8 C -0.1823(8) 0.7854(7) 0.3345(8) 0.050(2) Uani 1 1 d . . . . .
H8 H -0.223372 0.747910 0.393643 0.060 Uiso 1 1 calc R U . . .
C9 C -0.2507(8) 0.8405(7) 0.2674(9) 0.051(3) Uani 1 1 d . . . . .
H9 H -0.338227 0.838867 0.279902 0.061 Uiso 1 1 calc R U . . .
C10 C -0.1905(8) 0.8978(8) 0.1819(8) 0.048(2) Uani 1 1 d . . . . .
H10 H -0.236337 0.937487 0.136577 0.058 Uiso 1 1 calc R U . . .
C11 C -0.0621(8) 0.8964(7) 0.1632(7) 0.0429(19) Uani 1 1 d . . . . .
H11 H -0.021203 0.934745 0.104364 0.051 Uiso 1 1 calc R U . . .
C12 C 0.4151(6) 1.0045(6) 0.2000(5) 0.0287(14) Uani 1 1 d . . . . .
C13 C 0.3050(7) 0.9995(6) 0.1626(5) 0.0292(14) Uani 1 1 d . . . . .
C14 C 0.2975(7) 1.0493(6) 0.0702(6) 0.0330(15) Uani 1 1 d . . . . .
H14 H 0.224285 1.042767 0.043481 0.040 Uiso 1 1 calc R U . . .
C15 C 0.3979(8) 1.1092(7) 0.0163(6) 0.0375(17) Uani 1 1 d . . . . .
H15 H 0.392387 1.145041 -0.046750 0.045 Uiso 1 1 calc R U . . .
C16 C 0.5066(8) 1.1164(7) 0.0551(6) 0.0381(17) Uani 1 1 d . . . . .
H16 H 0.574097 1.158196 0.018308 0.046 Uiso 1 1 calc R U . . .
C17 C 0.5172(7) 1.0635(6) 0.1467(6) 0.0348(16) Uani 1 1 d . . . . .
H17 H 0.591813 1.067097 0.172465 0.042 Uiso 1 1 calc R U . . .
C18 C 0.1838(7) 0.6423(6) 0.2416(6) 0.0345(16) Uani 1 1 d . . . . .
H18A H 0.093248 0.631540 0.247998 0.041 Uiso 1 1 calc R U . . .
H18B H 0.214393 0.590060 0.292324 0.041 Uiso 1 1 calc R U . . .
C19 C 0.2406(8) 0.6231(6) 0.1471(6) 0.0356(16) Uani 1 1 d . . . . .
H19A H 0.210693 0.554309 0.140748 0.043 Uiso 1 1 calc R U . . .
H19B H 0.212593 0.676725 0.096119 0.043 Uiso 1 1 calc R U . . .
C20 C 0.3796(7) 0.6252(6) 0.1343(6) 0.0364(16) Uani 1 1 d . . . . .
H20A H 0.411193 0.693449 0.140698 0.044 Uiso 1 1 calc R U . . .
H20B H 0.409334 0.570044 0.183185 0.044 Uiso 1 1 calc R U . . .
C21 C 0.3750(7) 1.1025(6) 0.3854(6) 0.0329(15) Uani 1 1 d . . . . .
H21A H 0.287707 1.083903 0.407786 0.049 Uiso 1 1 calc R U . . .
H21B H 0.382980 1.149623 0.322884 0.049 Uiso 1 1 calc R U . . .
H21C H 0.408427 1.137230 0.429865 0.049 Uiso 1 1 calc R U . . .

loop_
_atom_site_aniso_label
_atom_site_aniso_U_11
_atom_site_aniso_U_22
_atom_site_aniso_U_33
_atom_site_aniso_U_23
_atom_site_aniso_U_13
_atom_site_aniso_U_12
I2 0.0282(2) 0.0396(3) 0.0527(3) -0.0162(2) -0.0083(2) -0.0021(2)
S2 0.0189(7) 0.0310(8) 0.0344(8) -0.0035(7) -0.0069(6) 0.0018(6)
N2 0.014(3) 0.039(3) 0.034(3) -0.005(3) -0.005(2) 0.005(2)
O4 0.045(3) 0.045(3) 0.050(4) -0.013(3) -0.010(3) 0.013(3)
O5 0.019(2) 0.035(3) 0.045(3) -0.002(2) -0.008(2) 0.0043(19)
O6 0.030(3) 0.045(3) 0.038(3) -0.006(2) -0.009(2) 0.005(2)
C22 0.016(3) 0.029(3) 0.037(4) -0.004(3) -0.002(3) 0.002(2)
C23 0.016(3) 0.033(3) 0.042(4) -0.015(3) -0.009(3) -0.004(3)
C24 0.018(3) 0.029(3) 0.044(4) -0.008(3) -0.003(3) 0.000(3)
C25 0.018(3) 0.027(3) 0.045(4) -0.006(3) -0.008(3) 0.001(3)
C26 0.019(3) 0.027(3) 0.036(4) -0.003(3) -0.008(3) -0.001(2)
C27 0.015(3) 0.029(3) 0.051(4) 0.000(3) -0.006(3) 0.002(3)
C28 0.037(4) 0.040(4) 0.050(5) -0.008(4) 0.003(4) 0.000(3)
C29 0.040(5) 0.036(4) 0.077(7) -0.008(4) 0.013(5) 0.002(4)
C30 0.026(4) 0.031(4) 0.104(9) -0.003(5) -0.004(5) 0.000(3)
C31 0.026(4) 0.034(4) 0.090(8) 0.004(5) -0.016(4) -0.002(3)
C32 0.030(4) 0.031(4) 0.061(5) -0.004(4) -0.014(4) -0.002(3)
C33 0.019(3) 0.029(3) 0.035(4) -0.008(3) -0.008(3) 0.002(3)
C34 0.018(3) 0.023(3) 0.041(4) -0.002(3) -0.002(3) 0.001(2)
C35 0.027(4) 0.036(4) 0.036(4) -0.005(3) -0.010(3) 0.006(3)
C36 0.038(4) 0.039(4) 0.036(4) -0.007(3) -0.007(3) 0.009(3)
C37 0.033(4) 0.036(4) 0.038(4) -0.005(3) -0.003(3) 0.006(3)
C38 0.019(3) 0.030(3) 0.039(4) -0.006(3) 0.000(3) 0.003(3)
C39 0.031(4) 0.026(3) 0.051(5) -0.004(3) -0.002(3) -0.001(3)
C40 0.036(4) 0.029(4) 0.057(5) -0.001(4) -0.001(4) -0.006(3)
C41 0.040(5) 0.036(4) 0.049(5) -0.002(4) 0.004(4) 0.000(3)
C42 0.027(4) 0.031(4) 0.046(4) 0.010(3) -0.016(3) -0.001(3)
I1 0.0325(3) 0.0329(2) 0.0447(3) -0.0036(2) -0.01055(19) 0.00265(19)
S1 0.0199(7) 0.0283(8) 0.0368(9) -0.0078(7) -0.0078(6) 0.0014(6)
O1 0.042(3) 0.047(3) 0.049(4) -0.014(3) 0.003(3) 0.006(3)
N1 0.018(3) 0.035(3) 0.037(3) -0.010(3) -0.004(2) -0.003(2)
C1 0.019(3) 0.037(4) 0.037(4) -0.007(3) -0.005(3) 0.007(3)
O2 0.018(2) 0.032(3) 0.047(3) -0.010(2) -0.007(2) -0.0036(19)
C2 0.020(3) 0.026(3) 0.040(4) -0.004(3) -0.012(3) 0.002(2)
O3 0.032(3) 0.032(3) 0.034(3) -0.003(2) -0.010(2) 0.000(2)
C3 0.022(3) 0.033(4) 0.033(4) -0.006(3) -0.003(3) -0.005(3)
C4 0.018(3) 0.029(3) 0.041(4) -0.011(3) -0.007(3) 0.004(2)
C5 0.019(3) 0.029(3) 0.042(4) -0.012(3) -0.004(3) 0.004(3)
C6 0.015(3) 0.031(3) 0.050(4) -0.013(3) -0.006(3) 0.004(3)
C7 0.027(4) 0.032(4) 0.062(5) -0.018(4) 0.000(4) 0.006(3)
C8 0.029(4) 0.038(4) 0.078(7) -0.017(4) 0.013(4) -0.006(3)
C9 0.024(4) 0.045(5) 0.097(8) -0.039(5) -0.011(4) 0.005(3)
C10 0.023(4) 0.060(5) 0.067(6) -0.024(5) -0.009(4) 0.007(4)
C11 0.028(4) 0.045(5) 0.062(6) -0.023(4) -0.012(4) 0.006(3)
C12 0.020(3) 0.031(3) 0.035(4) -0.008(3) -0.001(3) -0.001(3)
C13 0.023(3) 0.030(3) 0.037(4) -0.012(3) -0.007(3) 0.000(3)
C14 0.027(4) 0.032(4) 0.040(4) -0.004(3) -0.011(3) 0.000(3)
C15 0.037(4) 0.035(4) 0.038(4) -0.003(3) -0.003(3) -0.001(3)
C16 0.032(4) 0.038(4) 0.042(4) -0.003(3) -0.005(3) -0.005(3)
C17 0.021(3) 0.041(4) 0.041(4) -0.007(3) -0.002(3) -0.007(3)
C18 0.023(3) 0.026(3) 0.054(5) -0.006(3) -0.008(3) 0.004(3)
C19 0.036(4) 0.038(4) 0.037(4) -0.012(3) -0.013(3) 0.008(3)
C20 0.031(4) 0.036(4) 0.042(4) -0.010(3) -0.001(3) -0.001(3)
C21 0.023(3) 0.033(4) 0.043(4) -0.006(3) -0.007(3) 0.002(3)

loop_
_atom_type_symbol
_atom_type_description
_atom_type_scat_dispersion_real
_atom_type_scat_dispersion_imag
_atom_type_scat_source
C C 0.0181 0.0091 'International Tables Vol C Tables 4.2.6.8 and 6.1.1.4'
H H 0.0000 0.0000 'International Tables Vol C Tables 4.2.6.8 and 6.1.1.4'
I I -0.3257 6.8362 'International Tables Vol C Tables 4.2.6.8 and 6.1.1.4'
N N 0.0311 0.0180 'International Tables Vol C Tables 4.2.6.8 and 6.1.1.4'
O O 0.0492 0.0322 'International Tables Vol C Tables 4.2.6.8 and 6.1.1.4'
S S 0.3331 0.5567 'International Tables Vol C Tables 4.2.6.8 and 6.1.1.4'

loop_
_geom_angle_atom_site_label_1
_geom_angle_atom_site_label_2
_geom_angle_atom_site_label_3
_geom_angle
_geom_angle_site_symmetry_1
_geom_angle_site_symmetry_3
_geom_angle_publ_flag
N2 S2 C42 105.9(3) . . ?
O5 S2 N2 106.1(3) . . ?
O5 S2 C42 108.5(4) . . ?
O6 S2 N2 106.6(3) . . ?
O6 S2 O5 118.5(3) . . ?
O6 S2 C42 110.5(4) . . ?
C22 N2 S2 117.6(5) . . ?
C33 N2 S2 117.4(5) . . ?
C33 N2 C22 106.1(5) . . ?
C41 O4 H4A 109.5 . . ?
N2 C22 H22 112.1 . . ?
N2 C22 C26 106.8(6) . . ?
C23 C22 N2 112.0(6) . . ?
C23 C22 H22 112.1 . . ?
C23 C22 C26 101.0(6) . . ?
C26 C22 H22 112.1 . . ?
C22 C23 I2 119.7(5) . . ?
C24 C23 I2 124.6(6) . . ?
C24 C23 C22 115.7(6) . . ?
C23 C24 C25 109.9(6) . . ?
C23 C24 C39 129.6(7) . . ?
C39 C24 C25 120.5(7) . . ?
C24 C25 H25 109.0 . . ?
C24 C25 C26 102.7(6) . . ?
C26 C25 H25 109.0 . . ?
C27 C25 C24 112.8(6) . . ?
C27 C25 H25 109.0 . . ?
C27 C25 C26 114.2(6) . . ?
C22 C26 H26 112.1 . . ?
C25 C26 C22 107.2(6) . . ?
C25 C26 H26 112.1 . . ?
C34 C26 C22 101.5(5) . . ?
C34 C26 C25 111.2(6) . . ?
C34 C26 H26 112.1 . . ?
C28 C27 C25 122.5(7) . . ?
C28 C27 C32 118.7(8) . . ?
C32 C27 C25 118.8(8) . . ?
C27 C28 H28 119.9 . . ?
C27 C28 C29 120.3(10) . . ?
C29 C28 H28 119.9 . . ?
C28 C29 H29 120.5 . . ?
C30 C29 C28 119.0(10) . . ?
C30 C29 H29 120.5 . . ?
C29 C30 H30 119.6 . . ?
C31 C30 C29 120.7(9) . . ?
C31 C30 H30 119.6 . . ?
C30 C31 H31 120.0 . . ?
C30 C31 C32 119.9(10) . . ?
C32 C31 H31 120.0 . . ?
C27 C32 H32 119.3 . . ?
C31 C32 C27 121.3(9) . . ?
C31 C32 H32 119.3 . . ?
C34 C33 N2 111.6(6) . . ?
C34 C33 C38 121.7(7) . . ?
C38 C33 N2 126.7(6) . . ?
C33 C34 C26 110.8(7) . . ?
C35 C34 C26 129.7(7) . . ?
C35 C34 C33 119.5(7) . . ?
C34 C35 H35 120.3 . . ?
C34 C35 C36 119.5(7) . . ?
C36 C35 H35 120.3 . . ?
C35 C36 H36 120.1 . . ?
C37 C36 C35 119.9(8) . . ?
C37 C36 H36 120.1 . . ?
C36 C37 H37 119.2 . . ?
C38 C37 C36 121.7(7) . . ?
C38 C37 H37 119.2 . . ?
C33 C38 H38 121.1 . . ?
C37 C38 C33 117.7(7) . . ?
C37 C38 H38 121.1 . . ?
C24 C39 H39A 108.8 . . ?
C24 C39 H39B 108.8 . . ?
C24 C39 C40 113.8(7) . . ?
H39A C39 H39B 107.7 . . ?
C40 C39 H39A 108.8 . . ?
C40 C39 H39B 108.8 . . ?
C39 C40 H40A 108.3 . . ?
C39 C40 H40B 108.3 . . ?
H40A C40 H40B 107.4 . . ?
C41 C40 C39 115.9(7) . . ?
C41 C40 H40A 108.3 . . ?
C41 C40 H40B 108.3 . . ?
O4 C41 C40 110.6(7) . . ?
O4 C41 H41A 109.5 . . ?
O4 C41 H41B 109.5 . . ?
C40 C41 H41A 109.5 . . ?
C40 C41 H41B 109.5 . . ?
H41A C41 H41B 108.1 . . ?
S2 C42 H42A 109.5 . . ?
S2 C42 H42C 109.5 . . ?
S2 C42 H42B 109.5 . . ?
H42A C42 H42C 109.5 . . ?
H42A C42 H42B 109.5 . . ?
H42C C42 H42B 109.5 . . ?
N1 S1 C21 105.9(4) . . ?
O2 S1 N1 106.4(3) . . ?
O2 S1 C21 109.0(3) . . ?
O3 S1 N1 105.9(3) . . ?
O3 S1 O2 119.6(3) . . ?
O3 S1 C21 109.2(4) . . ?
C20 O1 H1 109.5 . . ?
C3 N1 S1 118.5(5) . . ?
C12 N1 S1 120.6(5) . . ?
C12 N1 C3 107.8(6) . . ?
C2 C1 C5 110.6(7) . . ?
C2 C1 C18 128.6(7) . . ?
C18 C1 C5 120.8(7) . . ?
C1 C2 I1 124.7(5) . . ?
C1 C2 C3 114.6(6) . . ?
C3 C2 I1 120.6(5) . . ?
N1 C3 H3 111.0 . . ?
N1 C3 C4 106.3(6) . . ?
C2 C3 N1 113.9(6) . . ?
C2 C3 H3 111.0 . . ?
C2 C3 C4 103.0(6) . . ?
C4 C3 H3 111.0 . . ?
C3 C4 H4 110.4 . . ?
C3 C4 C5 106.5(6) . . ?
C5 C4 H4 110.4 . . ?
C13 C4 C3 103.0(6) . . ?
C13 C4 H4 110.4 . . ?
C13 C4 C5 115.7(6) . . ?
C1 C5 C4 103.1(6) . . ?
C1 C5 H5 108.4 . . ?
C4 C5 H5 108.4 . . ?
C6 C5 C1 114.9(6) . . ?
C6 C5 C4 113.2(6) . . ?
C6 C5 H5 108.4 . . ?
C7 C6 C5 121.6(7) . . ?
C11 C6 C5 118.9(7) . . ?
C11 C6 C7 119.4(7) . . ?
C6 C7 H7 120.3 . . ?
C6 C7 C8 119.5(9) . . ?
C8 C7 H7 120.3 . . ?
C7 C8 H8 119.7 . . ?
C9 C8 C7 120.5(9) . . ?
C9 C8 H8 119.7 . . ?
C8 C9 H9 120.1 . . ?
C10 C9 C8 119.8(8) . . ?
C10 C9 H9 120.1 . . ?
C9 C10 H10 120.3 . . ?
C9 C10 C11 119.4(9) . . ?
C11 C10 H10 120.3 . . ?
C6 C11 C10 121.3(9) . . ?
C6 C11 H11 119.4 . . ?
C10 C11 H11 119.4 . . ?
C13 C12 N1 110.6(6) . . ?
C13 C12 C17 121.1(7) . . ?
C17 C12 N1 128.3(7) . . ?
C12 C13 C4 110.7(6) . . ?
C14 C13 C4 129.3(7) . . ?
C14 C13 C12 119.9(7) . . ?
C13 C14 H14 120.1 . . ?
C13 C14 C15 119.7(7) . . ?
C15 C14 H14 120.1 . . ?
C14 C15 H15 120.0 . . ?
C14 C15 C16 120.0(8) . . ?
C16 C15 H15 120.0 . . ?
C15 C16 H16 119.5 . . ?
C17 C16 C15 120.9(7) . . ?
C17 C16 H16 119.5 . . ?
C12 C17 H17 120.9 . . ?
C16 C17 C12 118.2(7) . . ?
C16 C17 H17 120.9 . . ?
C1 C18 H18A 108.6 . . ?
C1 C18 H18B 108.6 . . ?
C1 C18 C19 114.5(7) . . ?
H18A C18 H18B 107.6 . . ?
C19 C18 H18A 108.6 . . ?
C19 C18 H18B 108.6 . . ?
C18 C19 H19A 108.9 . . ?
C18 C19 H19B 108.9 . . ?
H19A C19 H19B 107.7 . . ?
C20 C19 C18 113.2(7) . . ?
C20 C19 H19A 108.9 . . ?
C20 C19 H19B 108.9 . . ?
O1 C20 C19 108.3(7) . . ?
O1 C20 H20A 110.0 . . ?
O1 C20 H20B 110.0 . . ?
C19 C20 H20A 110.0 . . ?
C19 C20 H20B 110.0 . . ?
H20A C20 H20B 108.4 . . ?
S1 C21 H21A 109.5 . . ?
S1 C21 H21B 109.5 . . ?
S1 C21 H21C 109.5 . . ?
H21A C21 H21B 109.5 . . ?
H21A C21 H21C 109.5 . . ?
H21B C21 H21C 109.5 . . ?

loop_
_geom_bond_atom_site_label_1
_geom_bond_atom_site_label_2
_geom_bond_distance
_geom_bond_site_symmetry_2
_geom_bond_publ_flag
I2 C23 2.095(7) . ?
S2 N2 1.652(6) . ?
S2 O5 1.438(5) . ?
S2 O6 1.425(6) . ?
S2 C42 1.765(8) . ?
N2 C22 1.505(9) . ?
N2 C33 1.431(10) . ?
O4 H4A 0.8400 . ?
O4 C41 1.428(11) . ?
C22 H22 1.0000 . ?
C22 C23 1.496(10) . ?
C22 C26 1.558(10) . ?
C23 C24 1.337(11) . ?
C24 C25 1.522(10) . ?
C24 C39 1.501(10) . ?
C25 H25 1.0000 . ?
C25 C26 1.555(10) . ?
C25 C27 1.510(9) . ?
C26 H26 1.0000 . ?
C26 C34 1.515(10) . ?
C27 C28 1.388(12) . ?
C27 C32 1.389(11) . ?
C28 H28 0.9500 . ?
C28 C29 1.407(12) . ?
C29 H29 0.9500 . ?
C29 C30 1.399(16) . ?
C30 H30 0.9500 . ?
C30 C31 1.359(17) . ?
C31 H31 0.9500 . ?
C31 C32 1.385(12) . ?
C32 H32 0.9500 . ?
C33 C34 1.395(10) . ?
C33 C38 1.396(10) . ?
C34 C35 1.376(11) . ?
C35 H35 0.9500 . ?
C35 C36 1.398(11) . ?
C36 H36 0.9500 . ?
C36 C37 1.389(12) . ?
C37 H37 0.9500 . ?
C37 C38 1.371(11) . ?
C38 H38 0.9500 . ?
C39 H39A 0.9900 . ?
C39 H39B 0.9900 . ?
C39 C40 1.548(12) . ?
C40 H40A 0.9900 . ?
C40 H40B 0.9900 . ?
C40 C41 1.506(13) . ?
C41 H41A 0.9900 . ?
C41 H41B 0.9900 . ?
C42 H42A 0.9800 . ?
C42 H42C 0.9800 . ?
C42 H42B 0.9800 . ?
I1 C2 2.095(7) . ?
S1 N1 1.642(6) . ?
S1 O2 1.430(5) . ?
S1 O3 1.427(6) . ?
S1 C21 1.753(8) . ?
O1 H1 0.8400 . ?
O1 C20 1.423(10) . ?
N1 C3 1.497(9) . ?
N1 C12 1.429(10) . ?
C1 C2 1.327(10) . ?
C1 C5 1.530(10) . ?
C1 C18 1.506(11) . ?
C2 C3 1.486(10) . ?
C3 H3 1.0000 . ?
C3 C4 1.543(10) . ?
C4 H4 1.0000 . ?
C4 C5 1.562(10) . ?
C4 C13 1.503(10) . ?
C5 H5 1.0000 . ?
C5 C6 1.512(9) . ?
C6 C7 1.393(12) . ?
C6 C11 1.388(12) . ?
C7 H7 0.9500 . ?
C7 C8 1.406(12) . ?
C8 H8 0.9500 . ?
C8 C9 1.392(16) . ?
C9 H9 0.9500 . ?
C9 C10 1.391(15) . ?
C10 H10 0.9500 . ?
C10 C11 1.395(11) . ?
C11 H11 0.9500 . ?
C12 C13 1.396(10) . ?
C12 C17 1.401(10) . ?
C13 C14 1.380(11) . ?
C14 H14 0.9500 . ?
C14 C15 1.396(11) . ?
C15 H15 0.9500 . ?
C15 C16 1.397(12) . ?
C16 H16 0.9500 . ?
C16 C17 1.389(12) . ?
C17 H17 0.9500 . ?
C18 H18A 0.9900 . ?
C18 H18B 0.9900 . ?
C18 C19 1.511(11) . ?
C19 H19A 0.9900 . ?
C19 H19B 0.9900 . ?
C19 C20 1.507(11) . ?
C20 H20A 0.9900 . ?
C20 H20B 0.9900 . ?
C21 H21A 0.9800 . ?
C21 H21B 0.9800 . ?
C21 H21C 0.9800 . ?

loop_
_geom_hbond_atom_site_label_D
_geom_hbond_atom_site_label_H
_geom_hbond_atom_site_label_A
_geom_hbond_distance_DH
_geom_hbond_distance_HA
_geom_hbond_distance_DA
_geom_hbond_angle_DHA
_geom_hbond_site_symmetry_A
_geom_hbond_publ_flag
O1 H1 O4 0.84 1.93 2.768(9) 172.9 . yes

loop_
_geom_torsion_atom_site_label_1
_geom_torsion_atom_site_label_2
_geom_torsion_atom_site_label_3
_geom_torsion_atom_site_label_4
_geom_torsion
_geom_torsion_site_symmetry_1
_geom_torsion_site_symmetry_2
_geom_torsion_site_symmetry_3
_geom_torsion_site_symmetry_4
_geom_torsion_publ_flag
I2 C23 C24 C25 -176.8(5) . . . . ?
I2 C23 C24 C39 1.5(12) . . . . ?
S2 N2 C22 C23 134.3(6) . . . . ?
S2 N2 C22 C26 -115.9(6) . . . . ?
S2 N2 C33 C34 122.5(6) . . . . ?
S2 N2 C33 C38 -59.7(9) . . . . ?
N2 C22 C23 I2 -58.0(8) . . . . ?
N2 C22 C23 C24 122.0(7) . . . . ?
N2 C22 C26 C25 -133.7(6) . . . . ?
N2 C22 C26 C34 -17.0(7) . . . . ?
N2 C33 C34 C26 0.0(8) . . . . ?
N2 C33 C34 C35 177.6(7) . . . . ?
N2 C33 C38 C37 -176.7(7) . . . . ?
O5 S2 N2 C22 -175.4(5) . . . . ?
O5 S2 N2 C33 56.1(6) . . . . ?
O6 S2 N2 C22 -48.2(6) . . . . ?
O6 S2 N2 C33 -176.7(5) . . . . ?
C22 N2 C33 C34 -11.3(8) . . . . ?
C22 N2 C33 C38 166.5(7) . . . . ?
C22 C23 C24 C25 3.2(9) . . . . ?
C22 C23 C24 C39 -178.4(7) . . . . ?
C22 C26 C34 C33 10.7(7) . . . . ?
C22 C26 C34 C35 -166.5(7) . . . . ?
C23 C22 C26 C25 -16.4(7) . . . . ?
C23 C22 C26 C34 100.2(6) . . . . ?
C23 C24 C25 C26 -13.5(8) . . . . ?
C23 C24 C25 C27 109.9(7) . . . . ?
C23 C24 C39 C40 94.7(11) . . . . ?
C24 C25 C26 C22 18.4(7) . . . . ?
C24 C25 C26 C34 -91.7(7) . . . . ?
C24 C25 C27 C28 -38.4(10) . . . . ?
C24 C25 C27 C32 142.0(7) . . . . ?
C24 C39 C40 C41 55.4(10) . . . . ?
C25 C24 C39 C40 -87.1(9) . . . . ?
C25 C26 C34 C33 124.5(6) . . . . ?
C25 C26 C34 C35 -52.8(10) . . . . ?
C25 C27 C28 C29 -179.7(8) . . . . ?
C25 C27 C32 C31 179.4(7) . . . . ?
C26 C22 C23 I2 -171.4(5) . . . . ?
C26 C22 C23 C24 8.6(8) . . . . ?
C26 C25 C27 C28 78.4(9) . . . . ?
C26 C25 C27 C32 -101.2(8) . . . . ?
C26 C34 C35 C36 177.3(7) . . . . ?
C27 C25 C26 C22 -104.0(7) . . . . ?
C27 C25 C26 C34 145.8(7) . . . . ?
C27 C28 C29 C30 0.7(13) . . . . ?
C28 C27 C32 C31 -0.2(12) . . . . ?
C28 C29 C30 C31 -1.2(14) . . . . ?
C29 C30 C31 C32 0.9(14) . . . . ?
C30 C31 C32 C27 -0.2(13) . . . . ?
C32 C27 C28 C29 -0.1(12) . . . . ?
C33 N2 C22 C23 -92.0(7) . . . . ?
C33 N2 C22 C26 17.7(7) . . . . ?
C33 C34 C35 C36 0.3(11) . . . . ?
C34 C33 C38 C37 0.8(11) . . . . ?
C34 C35 C36 C37 -0.7(12) . . . . ?
C35 C36 C37 C38 1.2(13) . . . . ?
C36 C37 C38 C33 -1.3(12) . . . . ?
C38 C33 C34 C26 -177.9(6) . . . . ?
C38 C33 C34 C35 -0.3(11) . . . . ?
C39 C24 C25 C26 168.0(7) . . . . ?
C39 C24 C25 C27 -68.6(9) . . . . ?
C39 C40 C41 O4 57.2(10) . . . . ?
C42 S2 N2 C22 69.5(6) . . . . ?
C42 S2 N2 C33 -59.0(6) . . . . ?
I1 C2 C3 N1 54.3(8) . . . . ?
I1 C2 C3 C4 169.0(5) . . . . ?
S1 N1 C3 C2 -116.5(6) . . . . ?
S1 N1 C3 C4 130.7(5) . . . . ?
S1 N1 C12 C13 -135.7(6) . . . . ?
S1 N1 C12 C17 44.2(10) . . . . ?
N1 C3 C4 C5 134.4(6) . . . . ?
N1 C3 C4 C13 12.2(7) . . . . ?
N1 C12 C13 C4 3.5(8) . . . . ?
N1 C12 C13 C14 -177.1(7) . . . . ?
N1 C12 C17 C16 179.7(7) . . . . ?
C1 C2 C3 N1 -126.6(7) . . . . ?
C1 C2 C3 C4 -11.8(9) . . . . ?
C1 C5 C6 C7 28.6(10) . . . . ?
C1 C5 C6 C11 -154.1(7) . . . . ?
C1 C18 C19 C20 65.0(9) . . . . ?
O2 S1 N1 C3 168.2(5) . . . . ?
O2 S1 N1 C12 -55.4(6) . . . . ?
C2 C1 C5 C4 5.4(8) . . . . ?
C2 C1 C5 C6 -118.3(7) . . . . ?
C2 C1 C18 C19 -107.4(9) . . . . ?
C2 C3 C4 C5 14.3(7) . . . . ?
C2 C3 C4 C13 -108.0(6) . . . . ?
O3 S1 N1 C3 40.0(6) . . . . ?
O3 S1 N1 C12 176.4(5) . . . . ?
C3 N1 C12 C13 4.7(8) . . . . ?
C3 N1 C12 C17 -175.4(7) . . . . ?
C3 C4 C5 C1 -12.2(7) . . . . ?
C3 C4 C5 C6 112.6(7) . . . . ?
C3 C4 C13 C12 -9.8(8) . . . . ?
C3 C4 C13 C14 170.8(8) . . . . ?
C4 C5 C6 C7 -89.5(9) . . . . ?
C4 C5 C6 C11 87.8(9) . . . . ?
C4 C13 C14 C15 175.7(7) . . . . ?
C5 C1 C2 I1 -176.8(5) . . . . ?
C5 C1 C2 C3 4.1(9) . . . . ?
C5 C1 C18 C19 74.4(9) . . . . ?
C5 C4 C13 C12 -125.6(7) . . . . ?
C5 C4 C13 C14 55.0(10) . . . . ?
C5 C6 C7 C8 178.4(7) . . . . ?
C5 C6 C11 C10 -178.0(8) . . . . ?
C6 C7 C8 C9 0.1(13) . . . . ?
C7 C6 C11 C10 -0.7(12) . . . . ?
C7 C8 C9 C10 -1.8(14) . . . . ?
C8 C9 C10 C11 2.2(14) . . . . ?
C9 C10 C11 C6 -1.0(14) . . . . ?
C11 C6 C7 C8 1.1(12) . . . . ?
C12 N1 C3 C2 102.1(7) . . . . ?
C12 N1 C3 C4 -10.7(7) . . . . ?
C12 C13 C14 C15 -3.6(12) . . . . ?
C13 C4 C5 C1 101.6(7) . . . . ?
C13 C4 C5 C6 -133.6(7) . . . . ?
C13 C12 C17 C16 -0.5(12) . . . . ?
C13 C14 C15 C16 1.6(13) . . . . ?
C14 C15 C16 C17 0.9(13) . . . . ?
C15 C16 C17 C12 -1.5(13) . . . . ?
C17 C12 C13 C4 -176.4(7) . . . . ?
C17 C12 C13 C14 3.0(11) . . . . ?
C18 C1 C2 I1 4.9(12) . . . . ?
C18 C1 C2 C3 -174.2(7) . . . . ?
C18 C1 C5 C4 -176.1(7) . . . . ?
C18 C1 C5 C6 60.2(9) . . . . ?
C18 C19 C20 O1 -178.7(7) . . . . ?
C21 S1 N1 C3 -75.9(6) . . . . ?
C21 S1 N1 C12 60.5(6) . . . . ?

loop_
_twin_individual_id
_twin_individual_mass_fraction_refined
1 0.7586(10)
2 0.2414(10)
